data_1538488
loop_
_publ_author_name
'Portier, J.'
'Grannec, J.'

_publ_section_title
;
 Etude radiocristallographique de deux varietes de l'hexafluoro-germanate
 de lithium Li2 Ge F6
;
_journal_name_full
;
Comptes Rendus Hebdomadaires des Seances de l'Academie des Sciences, Serie C, 
Sciences Chimiques (1966-)
;
_journal_page_first 327
_journal_page_last 330
_journal_volume 269
_journal_year 1969
_chemical_formula_sum 'F6 Ge Li2'
_chemical_name_systematic 'Li2 Ge F6'
_space_group_IT_number 150
_symmetry_space_group_name_Hall 'P 3 2"'
_symmetry_space_group_name_H-M 'P 3 2 1'
_cell_angle_alpha 90
_cell_angle_beta 90
_cell_angle_gamma 120
_cell_formula_units_Z 3
_cell_length_a 8.41
_cell_length_b 8.41
_cell_length_c 4.62
_cell_volume 282.986
_citation_journal_id_ASTM CHDCAQ
_cod_data_source_file Portier_CHDCAQ_1969_1614.cif
_cod_data_source_block F6Ge1Li2
_cod_original_cell_volume 282.9857
_cod_original_formula_sum 'F6 Ge1 Li2'
_cod_database_code 1538488

loop_
_symmetry_equiv_pos_as_xyz
x,y,z
-y,x-y,z
-x+y,-x,z
y,x,-z
-x,-x+y,-z
x-y,-y,-z

loop_
_atom_site_label
_atom_site_type_symbol
_atom_site_fract_x
_atom_site_fract_y
_atom_site_fract_z
_atom_site_occupancy
_atom_site_U_iso_or_equiv
Ge1 Ge+4 0 0 0 1 0.0
Li2 Li+1 0.67 0.67 0.5 1 0.0
Li1 Li+1 0.34 0.34 0 1 0.0
F1 F-1 0.1 0.9 0.78 1 0.0
F3 F-1 0.23 0.77 0.29 1 0.0
F2 F-1 0.44 0.57 0.73 1 0.0
Ge2 Ge+4 0.3333 0.6667 0.51 1 0.0
